data_1541664
loop_
_publ_author_name
'Troyanov, S.I.'
'Troshin, P.A.'
'Boltalina, O.V.'
'Kemnitz, E.'
'Ioffe, I.N.'
'Sidorov, L.N.'

_publ_section_title
;
 Two isomers of C60 F48: an indented fullerene
;
_journal_name_full 'Angew. Chem. Int. ed.'
_journal_page_first 2285
_journal_page_last 2287
_journal_volume 40
_journal_year 2001
_chemical_formula_sum 'C78 H24 F48'
_chemical_name_systematic '(C60 F48) (C6 H3 (C H3)3)2'
_space_group_IT_number 205
_symmetry_space_group_name_Hall '-P 2ac 2ab 3'
_symmetry_space_group_name_H-M 'P a -3'
_cell_angle_alpha 90
_cell_angle_beta 90
_cell_angle_gamma 90
_cell_formula_units_Z 8
_cell_length_a 23.229
_cell_length_b 23.229
_cell_length_c 23.229
_cell_volume 12534.053
_citation_journal_id_ASTM ACIEF5
_cod_data_source_file Troyanov_ACIEF5_2001_338.cif
_cod_data_source_block C78H24F48
_cod_original_cell_volume 12534.05
_cod_database_code 1541664

loop_
_symmetry_equiv_pos_as_xyz
x,y,z
-x+1/2,-y,z+1/2
x+1/2,-y+1/2,-z
-x,y+1/2,-z+1/2
z,x,y
-z+1/2,-x,y+1/2
z+1/2,-x+1/2,-y
-z,x+1/2,-y+1/2
y,z,x
y+1/2,-z+1/2,-x
-y,z+1/2,-x+1/2
-y+1/2,-z,x+1/2
-x,-y,-z
x-1/2,y,-z-1/2
-x-1/2,y-1/2,z
x,-y-1/2,z-1/2
-z,-x,-y
z-1/2,x,-y-1/2
-z-1/2,x-1/2,y
z,-x-1/2,y-1/2
-y,-z,-x
-y-1/2,z-1/2,x
y,-z-1/2,x-1/2
y-1/2,z,-x-1/2

loop_
_atom_site_label
_atom_site_type_symbol
_atom_site_fract_x
_atom_site_fract_y
_atom_site_fract_z
_atom_site_occupancy
_atom_site_U_iso_or_equiv
C24 C 0.69557 0.10638 0.32115 1 0.0
F4 F 0.9423 0.3471 0.1758 0.17 0.0
F1 F 0.91591 0.29743 0.10516 0.83 0.0
C16 C 0.82458 0.13331 0.34121 1 0.0
H1 H 0.5892 -0.0341 0.4116 1 0.0
C9 C 0.78348 0.19258 0.10385 1 0.0
H4 H 0.5268 -0.0079 0.3193 1 0.0
F14 F 0.88688 0.06623 0.23485 1 0.0
C25 C 0.52389 0.02331 0.40233 1 0.0
F11 F 0.73341 0.11224 0.06992 1 0.0
H2 H 0.4667 0.022 0.3345 1 0.0
C22 C 0.6576 0.1189 0.2192 0.442 0.0
F15 F 0.94243 0.15237 0.24645 1 0.0
H6 H 1.0385 0.3586 -0.0221 1 0.0
C14 C 0.88506 0.16409 0.25767 1 0.0
F26 F 0.6984 0.05252 0.3297 0.442 0.0
F13 F 0.84396 0.06912 0.14385 1 0.0
C17 C 0.80664 0.09613 0.28853 1 0.0
F9 F 0.78982 0.19535 0.04582 0.83 0.0
C21 C 0.6727 0.1433 0.2285 0.558 0.0
C2 C 0.88752 0.31614 0.20039 1 0.0
F8 F 0.8877 0.1649 0.1065 0.17 0.0
F5 F 0.9666 0.2622 0.2339 0.17 0.0
C18 C 0.74184 0.0872 0.27712 0.558 0.0
C7 C 0.8566 0.2254 0.174 0.17 0.0
C11 C 0.75548 0.11136 0.16793 1 0.0
F22 F 0.64574 0.06259 0.20382 0.442 0.0
C23 C 0.64237 0.12647 0.28499 1 0.0
F2 F 0.916 0.2712 0.1089 0.17 0.0
H5 H 0.9111 0.4107 -0.0335 1 0.0
C19 C 0.7443 0.1192 0.2718 0.442 0.0
C6 C 0.87914 0.21652 0.15939 0.83 0.0
C26 C 0.57258 -0.00047 0.42781 1 0.0
F20 F 0.8032 0.0434 0.2929 0.442 0.0
C10 C 0.73407 0.14886 0.11591 1 0.0
F18 F 0.8513 0.0851 0.373 0.442 0.0
F17 F 0.83363 0.10436 0.3892 0.558 0.0
C8 C 0.83993 0.17016 0.13238 1 0.0
C13 C 0.8491 0.11119 0.23695 1 0.0
F21 F 0.73194 0.03011 0.26349 0.558 0.0
C20 C 0.72409 0.12259 0.22261 1 0.0
F6 F 0.93523 0.20153 0.14766 0.83 0.0
F25 F 0.6735 0.05457 0.34861 0.558 0.0
F23 F 0.60786 0.08172 0.27238 0.558 0.0
C27 C 0.4972 -0.0032 0.3489 1 0.0
H8 H 1.011 0.32 0.0278 1 0.0
C4 C 0.9083 0.2728 0.244 0.17 0.0
C1 C 0.87276 0.28348 0.1433 1 0.0
F19 F 0.8255 0.03902 0.3089 0.558 0.0
H7 H 0.9757 0.3313 -0.0303 1 0.0
C5 C 0.87402 0.21836 0.22502 1 0.0
C15 C 0.87914 0.17007 0.32498 1 0.0
C30 C 1.0026 0.3481 -0.0025 1 0.0
F3 F 0.94524 0.32647 0.20058 0.83 0.0
F10 F 0.8065 0.1724 0.0413 0.17 0.0
F7 F 0.87107 0.14663 0.08672 0.83 0.0
F24 F 0.6033 0.0816 0.2991 0.442 0.0
C12 C 0.82294 0.11636 0.1722 1 0.0
C3 C 0.87754 0.26995 0.24649 0.83 0.0
C28 C 0.97576 0.40191 0.02424 1 0.0
F12 F 0.74241 0.05488 0.15497 1 0.0
H3 H 0.4809 -0.0409 0.3586 1 0.0
C29 C 0.92734 0.42709 0.00021 1 0.0
F16 F 0.92495 0.1404 0.34725 1 0.0
